data_7707618
loop_
_publ_author_name
'Garg, Palak'
'Dange, Deepak'
'Jones, Cameron'

_publ_section_title
;
 Bulky arene-bridged bis(amide) and bis(amidinate) complexes of
 germanium(II) and tin(II).
;
_journal_issue 26
_journal_name_full 'Dalton transactions (Cambridge, England : 2003)'
_journal_page_first 9118
_journal_page_last 9122
_journal_paper_doi 10.1039/d1dt01642c
_journal_volume 50
_journal_year 2021
_chemical_formula_sum 'C80.75 H99 Br2 N4 O Sn2'
_chemical_formula_weight 1538.83
_space_group_crystal_system triclinic
_space_group_IT_number 2
_space_group_name_Hall '-P 1'
_space_group_name_H-M_alt 'P -1'
_atom_sites_solution_hydrogens geom
_audit_creation_method SHELXL-2016/6
_audit_update_record
;
2021-06-08 deposited with the CCDC.	2021-06-08 downloaded from the CCDC.
;
_cell_angle_alpha 74.136(2)
_cell_angle_beta 87.081(2)
_cell_angle_gamma 79.413(3)
_cell_formula_units_Z 2
_cell_length_a 14.0460(5)
_cell_length_b 14.8866(4)
_cell_length_c 19.4437(5)
_cell_measurement_reflns_used 10174
_cell_measurement_temperature 123(2)
_cell_measurement_theta_max 30.7410
_cell_measurement_theta_min 3.3420
_cell_volume 3844.2(2)
_computing_cell_refinement 'CrysAlisPro 1.171.39.46 (Rigaku OD, 2018)'
_computing_data_collection 'CrysAlisPro 1.171.39.46 (Rigaku OD, 2018)'
_computing_data_reduction 'CrysAlisPro 1.171.39.46 (Rigaku OD, 2018)'
_computing_molecular_graphics xseed
_computing_publication_material Ciftab
_computing_structure_refinement 'SHELXL-2016/6 (Sheldrick, 2016)'
_computing_structure_solution 'SHELXT 2014/5 (Sheldrick, 2014)'
_diffrn_ambient_temperature 123(2)
_diffrn_measured_fraction_theta_full 0.997
_diffrn_measured_fraction_theta_max 0.997
_diffrn_measurement_device_type 'XtaLAB Synergy, Dualflex, HyPix'
_diffrn_radiation_type MoK\a
_diffrn_radiation_wavelength 0.71073
_diffrn_reflns_av_R_equivalents 0.0741
_diffrn_reflns_av_unetI/netI 0.0638
_diffrn_reflns_Laue_measured_fraction_full 0.997
_diffrn_reflns_Laue_measured_fraction_max 0.997
_diffrn_reflns_limit_h_max 17
_diffrn_reflns_limit_h_min -17
_diffrn_reflns_limit_k_max 18
_diffrn_reflns_limit_k_min -18
_diffrn_reflns_limit_l_max 23
_diffrn_reflns_limit_l_min -23
_diffrn_reflns_number 53732
_diffrn_reflns_point_group_measured_fraction_full 0.997
_diffrn_reflns_point_group_measured_fraction_max 0.997
_diffrn_reflns_theta_full 25.242
_diffrn_reflns_theta_max 25.500
_diffrn_reflns_theta_min 3.366
_diffrn_source 'micro-focus sealed X-ray tube'
_exptl_absorpt_coefficient_mu 1.734
_exptl_absorpt_correction_T_max 1.00000
_exptl_absorpt_correction_T_min 0.68038
_exptl_absorpt_correction_type multi-scan
_exptl_absorpt_process_details
;
CrysAlisPro 1.171.40.53 (Rigaku Oxford Diffraction, 2019)
Empirical absorption correction using spherical harmonics,
 implemented in SCALE3 ABSPACK scaling algorithm.
;
_exptl_crystal_colour colorless
_exptl_crystal_density_diffrn 1.329
_exptl_crystal_description block
_exptl_crystal_F_000 1579
_exptl_crystal_size_max 0.300
_exptl_crystal_size_mid 0.280
_exptl_crystal_size_min 0.270
_refine_diff_density_max 1.652
_refine_diff_density_min -0.746
_refine_diff_density_rms 0.109
_refine_ls_extinction_method none
_refine_ls_goodness_of_fit_ref 1.022
_refine_ls_hydrogen_treatment constr
_refine_ls_matrix_type full
_refine_ls_number_parameters 789
_refine_ls_number_reflns 14267
_refine_ls_number_restraints 12
_refine_ls_restrained_S_all 1.026
_refine_ls_R_factor_all 0.0826
_refine_ls_R_factor_gt 0.0494
_refine_ls_shift/su_max 0.002
_refine_ls_shift/su_mean 0.000
_refine_ls_structure_factor_coef Fsqd
_refine_ls_weighting_details 'w=1/[\s^2^(Fo^2^)+(0.0582P)^2^+7.4773P] where P=(Fo^2^+2Fc^2^)/3'
_refine_ls_weighting_scheme calc
_refine_ls_wR_factor_gt 0.1138
_refine_ls_wR_factor_ref 0.1288
_reflns_Friedel_coverage 0.000
_reflns_number_gt 10105
_reflns_number_total 14267
_reflns_threshold_expression 'I > 2\s(I)'
_cod_data_source_file d1dt01642c2.cif
_cod_data_source_block Cj1497
_cod_depositor_comments 'Adding full bibliography for 7707610--7707619.cif.'
_cod_database_code 7707618
_shelx_shelxl_version_number 2016/6
_shelx_space_group_comment
;
The symmetry employed for this shelxl refinement is uniquely defined
by the following loop, which should always be used as a source of
symmetry information in preference to the above space-group names.
They are only intended as comments.
;
_shelx_estimated_absorpt_t_min 0.624
_shelx_estimated_absorpt_t_max 0.652

loop_
_space_group_symop_operation_xyz
'x, y, z'
'-x, -y, -z'

loop_
_atom_site_label
_atom_site_type_symbol
_atom_site_fract_x
_atom_site_fract_y
_atom_site_fract_z
_atom_site_U_iso_or_equiv
_atom_site_adp_type
_atom_site_occupancy
_atom_site_site_symmetry_order
_atom_site_calc_flag
_atom_site_refinement_flags_posn
_atom_site_refinement_flags_adp
_atom_site_refinement_flags_occupancy
_atom_site_disorder_assembly
_atom_site_disorder_group
Sn1 Sn 0.55756(2) 0.62548(2) 0.43519(2) 0.02126(10) Uani 1 1 d . . . . .
Br1 Br 0.38755(4) 0.60250(4) 0.49175(3) 0.03216(14) Uani 1 1 d . . . . .
O1 O 0.6192(2) 0.8643(2) 0.20021(16) 0.0204(7) Uani 1 1 d . . . . .
N1 N 0.5265(3) 0.6205(3) 0.32566(19) 0.0213(9) Uani 1 1 d . . . . .
C1 C 0.5585(4) 0.5574(3) 0.2820(2) 0.0207(10) Uani 1 1 d . . . . .
C82 C 0.9930(10) 0.5558(10) 0.5535(8) 0.048(3) Uiso 0.5 1 d . . P . .
H82 H 1.024352 0.597397 0.570008 0.057 Uiso 0.5 1 calc R U P A .
C84 C 0.8589(10) 0.4823(9) 0.5578(7) 0.041(3) Uiso 0.5 1 d . . P . .
H84 H 0.797145 0.472168 0.577251 0.049 Uiso 0.5 1 calc R U P A .
Sn2 Sn 0.83996(3) 1.05525(2) 0.29556(2) 0.02777(11) Uani 1 1 d . . . . .
Br2 Br 1.01302(4) 1.05856(4) 0.24364(4) 0.04267(16) Uani 1 1 d . . . . .
N2 N 0.4883(3) 0.7585(3) 0.3526(2) 0.0223(9) Uani 1 1 d . . . . .
C2 C 0.4943(4) 0.5002(3) 0.2712(2) 0.0242(11) Uani 1 1 d . . . . .
N3 N 0.8288(3) 0.9425(3) 0.2412(2) 0.0218(9) Uani 1 1 d . . . . .
C3 C 0.5249(4) 0.4390(4) 0.2286(3) 0.0294(12) Uani 1 1 d . . . . .
H3 H 0.481873 0.400813 0.220089 0.035 Uiso 1 1 calc R U . . .
N4 N 0.7595(3) 1.0911(3) 0.1928(2) 0.0217(9) Uani 1 1 d . . . . .
C4 C 0.6155(4) 0.4323(4) 0.1984(3) 0.0340(13) Uani 1 1 d . . . . .
H4 H 0.634774 0.389946 0.169483 0.041 Uiso 1 1 calc R U . . .
C5 C 0.6788(4) 0.4880(4) 0.2105(3) 0.0314(12) Uani 1 1 d . . . . .
H5 H 0.741813 0.482843 0.190058 0.038 Uiso 1 1 calc R U . . .
C6 C 0.6514(4) 0.5513(3) 0.2522(3) 0.0248(11) Uani 1 1 d . . . . .
C7 C 0.7249(4) 0.6058(4) 0.2683(3) 0.0272(11) Uani 1 1 d . . . . .
H7 H 0.689857 0.654808 0.291352 0.033 Uiso 1 1 calc R U . . .
C8 C 0.7991(4) 0.5380(4) 0.3219(3) 0.0363(13) Uani 1 1 d . . . . .
H8A H 0.765340 0.505127 0.363945 0.054 Uiso 1 1 calc R U . . .
H8B H 0.842454 0.574051 0.336479 0.054 Uiso 1 1 calc R U . . .
H8C H 0.837068 0.491326 0.299550 0.054 Uiso 1 1 calc R U . . .
C9 C 0.7751(4) 0.6569(4) 0.2015(3) 0.0323(12) Uani 1 1 d . . . . .
H9A H 0.812814 0.610085 0.179198 0.048 Uiso 1 1 calc R U . . .
H9B H 0.818397 0.694055 0.214764 0.048 Uiso 1 1 calc R U . . .
H9C H 0.726328 0.699270 0.167688 0.048 Uiso 1 1 calc R U . . .
C10 C 0.3959(4) 0.5004(4) 0.3066(3) 0.0302(12) Uani 1 1 d . . . . .
H10 H 0.382011 0.555516 0.327854 0.036 Uiso 1 1 calc R U . . .
C11 C 0.3128(4) 0.5101(4) 0.2547(3) 0.0410(14) Uani 1 1 d . . . . .
H11A H 0.311392 0.568283 0.215697 0.062 Uiso 1 1 calc R U . . .
H11B H 0.250931 0.513111 0.280399 0.062 Uiso 1 1 calc R U . . .
H11C H 0.323187 0.455199 0.234873 0.062 Uiso 1 1 calc R U . . .
C12 C 0.3976(5) 0.4101(5) 0.3672(3) 0.0431(15) Uani 1 1 d . . . . .
H12A H 0.407538 0.355163 0.347359 0.065 Uiso 1 1 calc R U . . .
H12B H 0.335802 0.413405 0.392951 0.065 Uiso 1 1 calc R U . . .
H12C H 0.450499 0.403511 0.400123 0.065 Uiso 1 1 calc R U . . .
C13 C 0.4303(4) 0.8474(3) 0.3514(2) 0.0216(10) Uani 1 1 d . . . . .
C14 C 0.4669(4) 0.9072(3) 0.3852(3) 0.0230(11) Uani 1 1 d . . . . .
C15 C 0.4078(4) 0.9903(4) 0.3908(3) 0.0290(12) Uani 1 1 d . . . . .
H15 H 0.431130 1.029254 0.415100 0.035 Uiso 1 1 calc R U . . .
C16 C 0.3161(4) 1.0179(4) 0.3619(3) 0.0330(13) Uani 1 1 d . . . . .
H16 H 0.278152 1.077051 0.363627 0.040 Uiso 1 1 calc R U . . .
C17 C 0.2799(4) 0.9584(4) 0.3303(3) 0.0324(12) Uani 1 1 d . . . . .
H17 H 0.216332 0.977148 0.310913 0.039 Uiso 1 1 calc R U . . .
C18 C 0.3343(4) 0.8714(4) 0.3261(3) 0.0259(11) Uani 1 1 d . . . . .
C19 C 0.2811(4) 0.8057(4) 0.3018(3) 0.0317(12) Uani 1 1 d . . . . .
H19 H 0.328270 0.746602 0.301741 0.038 Uiso 1 1 calc R U . . .
C20 C 0.2417(5) 0.8494(5) 0.2265(3) 0.0484(17) Uani 1 1 d . . . . .
H20A H 0.216921 0.801598 0.209908 0.073 Uiso 1 1 calc R U . . .
H20B H 0.293628 0.872044 0.194590 0.073 Uiso 1 1 calc R U . . .
H20C H 0.189172 0.902808 0.226424 0.073 Uiso 1 1 calc R U . . .
C21 C 0.1992(4) 0.7778(4) 0.3542(4) 0.0432(15) Uani 1 1 d . . . . .
H21A H 0.224888 0.754481 0.403010 0.065 Uiso 1 1 calc R U . . .
H21B H 0.172509 0.727679 0.342041 0.065 Uiso 1 1 calc R U . . .
H21C H 0.148099 0.833238 0.350922 0.065 Uiso 1 1 calc R U . . .
C22 C 0.5642(4) 0.8756(4) 0.4227(3) 0.0258(11) Uani 1 1 d . . . . .
H22 H 0.604397 0.828689 0.399994 0.031 Uiso 1 1 calc R U . . .
C23 C 0.5495(4) 0.8249(4) 0.5012(3) 0.0334(13) Uani 1 1 d . . . . .
H23A H 0.512439 0.870011 0.525305 0.050 Uiso 1 1 calc R U . . .
H23B H 0.612749 0.799062 0.524480 0.050 Uiso 1 1 calc R U . . .
H23C H 0.514081 0.773047 0.504267 0.050 Uiso 1 1 calc R U . . .
C24 C 0.6199(4) 0.9565(4) 0.4167(3) 0.0323(12) Uani 1 1 d . . . . .
H24A H 0.628800 0.988211 0.366127 0.049 Uiso 1 1 calc R U . . .
H24B H 0.683328 0.930818 0.439599 0.049 Uiso 1 1 calc R U . . .
H24C H 0.583319 1.002185 0.440447 0.049 Uiso 1 1 calc R U . . .
C25 C 0.5026(3) 0.7149(3) 0.3004(2) 0.0200(10) Uani 1 1 d . . . . .
C26 C 0.4958(4) 0.7585(3) 0.2214(2) 0.0222(11) Uani 1 1 d . . . . .
C27 C 0.4347(4) 0.7224(3) 0.1850(3) 0.0256(11) Uani 1 1 d . . . . .
H27 H 0.396254 0.678898 0.212282 0.031 Uiso 1 1 calc R U . . .
C28 C 0.4277(4) 0.7474(4) 0.1105(3) 0.0271(11) Uani 1 1 d . . . . .
H28 H 0.383638 0.722507 0.088394 0.033 Uiso 1 1 calc R U . . .
C29 C 0.4841(4) 0.8077(3) 0.0691(3) 0.0270(11) Uani 1 1 d . . . . .
H29 H 0.481081 0.823628 0.018378 0.032 Uiso 1 1 calc R U . . .
C30 C 0.5458(4) 0.8448(3) 0.1032(2) 0.0221(10) Uani 1 1 d . . . . .
C31 C 0.5513(3) 0.8206(3) 0.1786(2) 0.0215(10) Uani 1 1 d . . . . .
C32 C 0.6570(3) 0.9178(3) 0.1373(2) 0.0190(10) Uani 1 1 d . . . . .
C33 C 0.6130(4) 0.9078(3) 0.0772(3) 0.0238(11) Uani 1 1 d . . . . .
C34 C 0.6368(4) 0.9566(3) 0.0087(3) 0.0259(11) Uani 1 1 d . . . . .
H34 H 0.608516 0.948355 -0.032023 0.031 Uiso 1 1 calc R U . . .
C35 C 0.7021(4) 1.0169(4) 0.0010(3) 0.0268(11) Uani 1 1 d . . . . .
H35 H 0.719526 1.050738 -0.045382 0.032 Uiso 1 1 calc R U . . .
C36 C 0.7426(4) 1.0285(3) 0.0611(2) 0.0239(11) Uani 1 1 d . . . . .
H36 H 0.785349 1.072746 0.054434 0.029 Uiso 1 1 calc R U . . .
C37 C 0.7234(3) 0.9778(3) 0.1310(2) 0.0194(10) Uani 1 1 d . . . . .
C38 C 0.7712(3) 1.0010(3) 0.1896(3) 0.0225(10) Uani 1 1 d . . . . .
C39 C 0.6964(4) 1.1686(3) 0.1466(3) 0.0239(11) Uani 1 1 d . . . . .
C40 C 0.5961(4) 1.1771(3) 0.1519(3) 0.0254(11) Uani 1 1 d . . . . .
C41 C 0.5391(4) 1.2532(4) 0.1028(3) 0.0284(12) Uani 1 1 d . . . . .
H41 H 0.470533 1.259695 0.104648 0.034 Uiso 1 1 calc R U . . .
C42 C 0.5820(4) 1.3186(4) 0.0518(3) 0.0310(12) Uani 1 1 d . . . . .
H42 H 0.542960 1.368446 0.018100 0.037 Uiso 1 1 calc R U . . .
C43 C 0.6809(4) 1.3116(4) 0.0501(3) 0.0312(12) Uani 1 1 d . . . . .
H43 H 0.709560 1.357951 0.015942 0.037 Uiso 1 1 calc R U . . .
C44 C 0.7399(4) 1.2375(3) 0.0975(3) 0.0255(11) Uani 1 1 d . . . . .
C45 C 0.8489(4) 1.2349(4) 0.0988(3) 0.0332(13) Uani 1 1 d . . . . .
H45 H 0.881313 1.167195 0.117045 0.040 Uiso 1 1 calc R U . . .
C46 C 0.8715(4) 1.2894(4) 0.1506(3) 0.0397(14) Uani 1 1 d . . . . .
H46A H 0.844467 1.356936 0.131776 0.060 Uiso 1 1 calc R U . . .
H46B H 0.941794 1.281523 0.155722 0.060 Uiso 1 1 calc R U . . .
H46C H 0.842573 1.264768 0.197310 0.060 Uiso 1 1 calc R U . . .
C47 C 0.8914(5) 1.2755(5) 0.0261(3) 0.0504(17) Uani 1 1 d . . . . .
H47A H 0.876657 1.241357 -0.007468 0.076 Uiso 1 1 calc R U . . .
H47B H 0.961798 1.268574 0.030225 0.076 Uiso 1 1 calc R U . . .
H47C H 0.863244 1.342912 0.008414 0.076 Uiso 1 1 calc R U . . .
C48 C 0.5453(4) 1.1138(3) 0.2110(3) 0.0263(11) Uani 1 1 d . . . . .
H48 H 0.594560 1.058403 0.235996 0.032 Uiso 1 1 calc R U . . .
C49 C 0.4642(4) 1.0757(4) 0.1844(3) 0.0358(13) Uani 1 1 d . . . . .
H49A H 0.412889 1.128686 0.162613 0.054 Uiso 1 1 calc R U . . .
H49B H 0.437517 1.031954 0.224741 0.054 Uiso 1 1 calc R U . . .
H49C H 0.490278 1.042075 0.148783 0.054 Uiso 1 1 calc R U . . .
C50 C 0.5061(5) 1.1705(4) 0.2650(3) 0.0405(14) Uani 1 1 d . . . . .
H50A H 0.559621 1.191893 0.282779 0.061 Uiso 1 1 calc R U . . .
H50B H 0.475602 1.129935 0.305162 0.061 Uiso 1 1 calc R U . . .
H50C H 0.458151 1.225649 0.241494 0.061 Uiso 1 1 calc R U . . .
C51 C 0.8876(3) 0.8519(3) 0.2468(2) 0.0216(10) Uani 1 1 d . . . . .
C52 C 0.9466(4) 0.8298(3) 0.1906(3) 0.0237(11) Uani 1 1 d . . . . .
C53 C 1.0080(4) 0.7413(4) 0.2043(3) 0.0272(11) Uani 1 1 d . . . . .
H53 H 1.045792 0.724345 0.166299 0.033 Uiso 1 1 calc R U . . .
C54 C 1.0152(4) 0.6782(4) 0.2712(3) 0.0281(12) Uani 1 1 d . . . . .
H54 H 1.057318 0.618573 0.279175 0.034 Uiso 1 1 calc R U . . .
C55 C 0.9609(4) 0.7022(3) 0.3262(3) 0.0262(11) Uani 1 1 d . . . . .
H55 H 0.967849 0.659596 0.372725 0.031 Uiso 1 1 calc R U . . .
C56 C 0.8960(3) 0.7872(3) 0.3159(3) 0.0236(11) Uani 1 1 d . . . . .
C57 C 0.8420(4) 0.8107(4) 0.3802(3) 0.0290(12) Uani 1 1 d . . . . .
H57 H 0.789125 0.866364 0.362552 0.035 Uiso 1 1 calc R U . . .
C58 C 0.7965(4) 0.7283(4) 0.4245(3) 0.0374(14) Uani 1 1 d . . . . .
H58A H 0.754632 0.709702 0.393925 0.056 Uiso 1 1 calc R U . . .
H58B H 0.757815 0.747732 0.463062 0.056 Uiso 1 1 calc R U . . .
H58C H 0.847572 0.674478 0.444999 0.056 Uiso 1 1 calc R U . . .
C59 C 0.9110(4) 0.8381(4) 0.4263(3) 0.0403(14) Uani 1 1 d . . . . .
H59A H 0.960626 0.782880 0.446951 0.060 Uiso 1 1 calc R U . . .
H59B H 0.874483 0.859803 0.464799 0.060 Uiso 1 1 calc R U . . .
H59C H 0.942185 0.889274 0.396620 0.060 Uiso 1 1 calc R U . . .
C60 C 0.9509(4) 0.8938(4) 0.1160(3) 0.0266(11) Uani 1 1 d . . . . .
H60 H 0.908598 0.956106 0.114602 0.032 Uiso 1 1 calc R U . . .
C61 C 0.9096(4) 0.8509(4) 0.0624(3) 0.0297(12) Uani 1 1 d . . . . .
H61A H 0.948834 0.788723 0.063786 0.045 Uiso 1 1 calc R U . . .
H61B H 0.911297 0.893205 0.014033 0.045 Uiso 1 1 calc R U . . .
H61C H 0.842585 0.843515 0.075295 0.045 Uiso 1 1 calc R U . . .
C62 C 1.0534(4) 0.9123(4) 0.0941(3) 0.0337(13) Uani 1 1 d . . . . .
H62A H 1.075654 0.945608 0.125594 0.051 Uiso 1 1 calc R U . . .
H62B H 1.052732 0.951367 0.044562 0.051 Uiso 1 1 calc R U . . .
H62C H 1.097245 0.851720 0.098282 0.051 Uiso 1 1 calc R U . . .
C63 C 0.0789(7) 0.8607(7) 0.5570(5) 0.069(3) Uiso 0.75 1 d D . P . .
H63 H 0.017098 0.897557 0.541992 0.083 Uiso 0.75 1 calc R U P . .
C64 C 0.1609(5) 0.8855(6) 0.5216(5) 0.051(2) Uiso 0.75 1 d D . P . .
H64 H 0.153566 0.937236 0.479802 0.061 Uiso 0.75 1 calc R U P . .
C65 C 0.2529(6) 0.8405(6) 0.5427(5) 0.060(3) Uiso 0.75 1 d D . P . .
H65 H 0.307904 0.861573 0.517566 0.072 Uiso 0.75 1 calc R U P . .
C66 C 0.2625(8) 0.7630(8) 0.6022(6) 0.094(4) Uiso 0.75 1 d D . P . .
H66 H 0.324798 0.729560 0.619233 0.113 Uiso 0.75 1 calc R U P . .
C67 C 0.1793(6) 0.7352(8) 0.6363(6) 0.071(3) Uiso 0.75 1 d D . P . .
H67 H 0.186271 0.681368 0.676659 0.086 Uiso 0.75 1 calc R U P . .
C68 C 0.0871(7) 0.7817(7) 0.6146(5) 0.072(3) Uiso 0.75 1 d D . P . .
C69 C -0.0085(13) 0.7554(14) 0.6475(10) 0.148(7) Uiso 0.75 1 d . . P . .
H69A H 0.004800 0.698541 0.687893 0.222 Uiso 0.75 1 calc R U P . .
H69B H -0.045131 0.807987 0.664336 0.222 Uiso 0.75 1 calc R U P . .
H69C H -0.046481 0.742613 0.611443 0.222 Uiso 0.75 1 calc R U P . .
C70 C 0.2649(6) 1.2838(6) 0.0213(5) 0.071(2) Uani 1 1 d . . . . .
H70 H 0.250016 1.237546 0.000133 0.085 Uiso 1 1 calc R U . . .
C71 C 0.3104(6) 1.3599(6) -0.0203(4) 0.070(2) Uani 1 1 d . . . . .
H71 H 0.325795 1.363397 -0.069011 0.084 Uiso 1 1 calc R U . . .
C72 C 0.3311(5) 1.4241(5) 0.0075(4) 0.0571(19) Uani 1 1 d . . . . .
H72 H 0.360044 1.474470 -0.021336 0.069 Uiso 1 1 calc R U . . .
C73 C 0.3114(6) 1.4199(6) 0.0784(4) 0.067(2) Uani 1 1 d . . . . .
H73 H 0.328245 1.466503 0.098307 0.081 Uiso 1 1 calc R U . . .
C74 C 0.2678(5) 1.3491(5) 0.1200(4) 0.0535(18) Uani 1 1 d . . . . .
H74 H 0.253462 1.346506 0.168743 0.064 Uiso 1 1 calc R U . . .
C75 C 0.2437(5) 1.2784(6) 0.0893(6) 0.079(3) Uani 1 1 d . . . . .
C76 C 0.1947(7) 1.2025(7) 0.1354(7) 0.117(4) Uani 1 1 d . U . . .
H76A H 0.125903 1.215794 0.122867 0.175 Uiso 1 1 calc R U . . .
H76B H 0.201263 1.200979 0.185717 0.175 Uiso 1 1 calc R U . . .
H76C H 0.224742 1.141034 0.128098 0.175 Uiso 1 1 calc R U . . .
C77 C 0.0283(5) 1.4912(5) 0.1648(4) 0.0596(19) Uiso 1 1 d . . . . .
H77A H 0.028747 1.422964 0.183890 0.089 Uiso 1 1 calc R U . . .
H77B H -0.005344 1.524862 0.198318 0.089 Uiso 1 1 calc R U . . .
H77C H 0.095080 1.502706 0.158312 0.089 Uiso 1 1 calc R U . . .
C78 C -0.0241(5) 1.5270(5) 0.0927(3) 0.0488(16) Uiso 1 1 d . . . . .
H78A H -0.090863 1.513379 0.099494 0.059 Uiso 1 1 calc R U . . .
H78B H -0.028737 1.596705 0.075616 0.059 Uiso 1 1 calc R U . . .
C79 C 0.0256(5) 1.4826(5) 0.0362(3) 0.0475(16) Uiso 1 1 d . . . . .
H79A H 0.030417 1.412944 0.053525 0.057 Uiso 1 1 calc R U . . .
H79B H 0.092372 1.496307 0.029575 0.057 Uiso 1 1 calc R U . . .
C80 C 1.1330(10) 0.5382(10) 0.4686(8) 0.041(3) Uiso 0.5 1 d . . P A -1
H80A H 1.156176 0.578278 0.494289 0.062 Uiso 0.5 1 calc R U P A -1
H80B H 1.180121 0.479404 0.473874 0.062 Uiso 0.5 1 calc R U P A -1
H80C H 1.125157 0.572171 0.417856 0.062 Uiso 0.5 1 calc R U P A -1
C81 C 1.0360(9) 0.5147(9) 0.4996(7) 0.035(3) Uiso 0.5 1 d . . P A -1
C83 C 0.9068(10) 0.5357(9) 0.5817(7) 0.049(3) Uiso 0.5 1 d . . P A -1
H83 H 0.880133 0.560946 0.619760 0.058 Uiso 0.5 1 calc R U P A -1
C85 C 0.8992(10) 0.4392(10) 0.5028(7) 0.047(3) Uiso 0.5 1 d . . P A -1
H85 H 0.866545 0.398077 0.486875 0.056 Uiso 0.5 1 calc R U P A -1
C86 C 0.9858(9) 0.4594(9) 0.4742(8) 0.032(3) Uiso 0.5 1 d . . P A -1
H86 H 1.012199 0.434618 0.435780 0.038 Uiso 0.5 1 calc R U P A -1

loop_
_atom_site_aniso_label
_atom_site_aniso_U_11
_atom_site_aniso_U_22
_atom_site_aniso_U_33
_atom_site_aniso_U_23
_atom_site_aniso_U_13
_atom_site_aniso_U_12
Sn1 0.02398(19) 0.01905(18) 0.02085(17) -0.00555(13) -0.00404(13) -0.00270(14)
Br1 0.0270(3) 0.0251(3) 0.0418(3) -0.0072(2) 0.0046(2) -0.0019(2)
O1 0.0223(18) 0.0182(17) 0.0200(16) -0.0033(13) -0.0064(13) -0.0024(14)
N1 0.029(2) 0.019(2) 0.0164(19) -0.0054(16) -0.0035(16) -0.0034(17)
C1 0.029(3) 0.013(2) 0.019(2) -0.0028(18) -0.007(2) -0.002(2)
Sn2 0.0301(2) 0.02248(19) 0.0319(2) -0.00975(15) -0.00904(15) -0.00159(15)
Br2 0.0266(3) 0.0381(3) 0.0637(4) -0.0136(3) -0.0079(3) -0.0048(3)
N2 0.019(2) 0.019(2) 0.028(2) -0.0066(17) -0.0081(17) 0.0019(17)
C2 0.029(3) 0.020(3) 0.022(2) -0.004(2) -0.004(2) -0.001(2)
N3 0.023(2) 0.016(2) 0.026(2) -0.0050(17) -0.0075(17) -0.0010(17)
C3 0.037(3) 0.022(3) 0.033(3) -0.013(2) -0.005(2) -0.006(2)
N4 0.024(2) 0.015(2) 0.025(2) -0.0053(16) -0.0080(17) 0.0009(17)
C4 0.049(4) 0.026(3) 0.031(3) -0.015(2) 0.003(3) -0.007(3)
C5 0.035(3) 0.028(3) 0.030(3) -0.011(2) 0.001(2) -0.001(2)
C6 0.030(3) 0.017(3) 0.026(3) -0.004(2) -0.006(2) -0.002(2)
C7 0.028(3) 0.021(3) 0.034(3) -0.010(2) -0.003(2) -0.004(2)
C8 0.037(3) 0.031(3) 0.037(3) -0.002(2) -0.011(2) -0.005(3)
C9 0.034(3) 0.025(3) 0.036(3) -0.006(2) -0.002(2) -0.004(2)
C10 0.032(3) 0.028(3) 0.035(3) -0.015(2) -0.004(2) -0.006(2)
C11 0.037(3) 0.038(3) 0.047(3) -0.003(3) -0.010(3) -0.016(3)
C12 0.042(4) 0.053(4) 0.034(3) -0.004(3) 0.000(3) -0.017(3)
C13 0.025(3) 0.019(2) 0.020(2) -0.0050(19) -0.0014(19) -0.002(2)
C14 0.024(3) 0.017(2) 0.027(3) -0.006(2) 0.000(2) -0.002(2)
C15 0.029(3) 0.023(3) 0.037(3) -0.013(2) 0.001(2) -0.004(2)
C16 0.030(3) 0.023(3) 0.045(3) -0.011(2) -0.001(2) 0.001(2)
C17 0.028(3) 0.027(3) 0.039(3) -0.006(2) -0.005(2) 0.003(2)
C18 0.026(3) 0.023(3) 0.029(3) -0.006(2) -0.001(2) -0.006(2)
C19 0.027(3) 0.028(3) 0.044(3) -0.018(2) -0.013(2) 0.000(2)
C20 0.049(4) 0.045(4) 0.054(4) -0.024(3) -0.026(3) 0.008(3)
C21 0.028(3) 0.036(3) 0.073(4) -0.024(3) -0.003(3) -0.008(3)
C22 0.024(3) 0.025(3) 0.030(3) -0.011(2) -0.002(2) -0.002(2)
C23 0.039(3) 0.027(3) 0.035(3) -0.012(2) -0.002(2) 0.000(2)
C24 0.029(3) 0.027(3) 0.046(3) -0.019(2) -0.006(2) -0.004(2)
C25 0.016(2) 0.018(2) 0.025(2) -0.005(2) -0.0063(19) -0.0020(19)
C26 0.024(3) 0.016(2) 0.023(2) -0.0060(19) -0.005(2) 0.005(2)
C27 0.029(3) 0.018(3) 0.028(3) -0.004(2) -0.007(2) -0.003(2)
C28 0.034(3) 0.023(3) 0.024(3) -0.004(2) -0.012(2) -0.005(2)
C29 0.033(3) 0.020(3) 0.026(3) -0.006(2) -0.013(2) 0.005(2)
C30 0.025(3) 0.016(2) 0.023(2) -0.0042(19) -0.005(2) 0.002(2)
C31 0.021(3) 0.015(2) 0.028(3) -0.006(2) -0.008(2) 0.002(2)
C32 0.021(3) 0.013(2) 0.019(2) -0.0019(18) -0.0072(19) 0.0047(19)
C33 0.025(3) 0.020(3) 0.025(3) -0.006(2) -0.007(2) 0.003(2)
C34 0.030(3) 0.024(3) 0.022(2) -0.004(2) -0.008(2) 0.000(2)
C35 0.028(3) 0.026(3) 0.021(2) -0.003(2) -0.001(2) 0.004(2)
C36 0.024(3) 0.017(2) 0.028(3) -0.003(2) -0.003(2) 0.001(2)
C37 0.021(3) 0.015(2) 0.020(2) -0.0031(18) -0.0084(19) 0.0034(19)
C38 0.020(3) 0.017(2) 0.030(3) -0.006(2) -0.003(2) -0.003(2)
C39 0.030(3) 0.016(2) 0.025(3) -0.005(2) -0.005(2) -0.001(2)
C40 0.032(3) 0.019(3) 0.025(3) -0.006(2) -0.009(2) -0.001(2)
C41 0.026(3) 0.022(3) 0.035(3) -0.009(2) -0.011(2) 0.005(2)
C42 0.044(4) 0.017(3) 0.027(3) -0.002(2) -0.014(2) 0.005(2)
C43 0.045(4) 0.018(3) 0.026(3) -0.004(2) 0.001(2) 0.003(2)
C44 0.030(3) 0.017(3) 0.029(3) -0.010(2) 0.001(2) 0.000(2)
C45 0.032(3) 0.023(3) 0.042(3) -0.008(2) 0.004(2) -0.003(2)
C46 0.037(3) 0.029(3) 0.055(4) -0.013(3) 0.005(3) -0.010(3)
C47 0.044(4) 0.057(4) 0.054(4) -0.020(3) 0.018(3) -0.015(3)
C48 0.026(3) 0.017(3) 0.035(3) -0.005(2) -0.004(2) -0.002(2)
C49 0.028(3) 0.025(3) 0.052(4) -0.011(3) -0.008(3) 0.001(2)
C50 0.053(4) 0.031(3) 0.040(3) -0.011(3) 0.010(3) -0.014(3)
C51 0.019(3) 0.016(2) 0.028(3) -0.004(2) -0.007(2) -0.001(2)
C52 0.024(3) 0.019(3) 0.027(3) -0.005(2) -0.007(2) -0.002(2)
C53 0.021(3) 0.021(3) 0.037(3) -0.004(2) -0.004(2) 0.000(2)
C54 0.021(3) 0.020(3) 0.039(3) -0.005(2) -0.007(2) 0.003(2)
C55 0.027(3) 0.017(3) 0.032(3) -0.001(2) -0.009(2) -0.003(2)
C56 0.020(3) 0.021(3) 0.028(3) -0.003(2) -0.007(2) -0.003(2)
C57 0.031(3) 0.025(3) 0.026(3) -0.003(2) -0.009(2) 0.004(2)
C58 0.036(3) 0.029(3) 0.038(3) -0.001(2) 0.000(3) 0.004(3)
C59 0.042(4) 0.042(4) 0.039(3) -0.015(3) -0.016(3) -0.003(3)
C60 0.025(3) 0.021(3) 0.031(3) -0.005(2) 0.000(2) -0.002(2)
C61 0.032(3) 0.030(3) 0.027(3) -0.009(2) -0.004(2) -0.005(2)
C62 0.030(3) 0.034(3) 0.034(3) -0.001(2) -0.003(2) -0.008(2)
C70 0.065(5) 0.063(5) 0.085(6) -0.032(5) -0.026(5) 0.014(4)
C71 0.069(6) 0.075(6) 0.055(5) -0.011(4) -0.017(4) 0.012(5)
C72 0.065(5) 0.040(4) 0.059(5) -0.011(3) -0.010(4) 0.008(3)
C73 0.068(5) 0.053(5) 0.081(6) -0.026(4) -0.014(4) 0.004(4)
C74 0.041(4) 0.057(5) 0.059(4) -0.023(4) -0.011(3) 0.015(3)
C75 0.032(4) 0.059(5) 0.119(8) 0.007(5) -0.009(4) 0.010(4)
C76 0.057(5) 0.084(6) 0.176(9) 0.024(6) 0.004(6) -0.019(5)

loop_
_atom_type_symbol
_atom_type_description
_atom_type_scat_dispersion_real
_atom_type_scat_dispersion_imag
_atom_type_scat_source
C C 0.0033 0.0016 'International Tables Vol C Tables 4.2.6.8 and 6.1.1.4'
H H 0.0000 0.0000 'International Tables Vol C Tables 4.2.6.8 and 6.1.1.4'
N N 0.0061 0.0033 'International Tables Vol C Tables 4.2.6.8 and 6.1.1.4'
O O 0.0106 0.0060 'International Tables Vol C Tables 4.2.6.8 and 6.1.1.4'
Br Br -0.2901 2.4595 'International Tables Vol C Tables 4.2.6.8 and 6.1.1.4'
Sn Sn -0.6537 1.4246 'International Tables Vol C Tables 4.2.6.8 and 6.1.1.4'

loop_
_geom_angle_atom_site_label_1
_geom_angle_atom_site_label_2
_geom_angle_atom_site_label_3
_geom_angle
_geom_angle_site_symmetry_1
_geom_angle_site_symmetry_3
_geom_angle_publ_flag
N1 Sn1 N2 59.28(14) . . ?
N1 Sn1 Br1 97.94(11) . . ?
N2 Sn1 Br1 90.39(10) . . ?
C31 O1 C32 106.0(3) . . ?
C25 N1 C1 124.2(4) . . ?
C25 N1 Sn1 94.2(3) . . ?
C1 N1 Sn1 136.0(3) . . ?
C6 C1 C2 121.0(4) . . ?
C6 C1 N1 121.0(4) . . ?
C2 C1 N1 118.0(4) . . ?
C83 C82 C81 119.6(13) . . ?
C83 C82 H82 120.2 . . ?
C81 C82 H82 120.2 . . ?
C83 C84 C85 120.6(13) . . ?
C83 C84 H84 119.7 . . ?
C85 C84 H84 119.7 . . ?
N4 Sn2 N3 59.19(14) . . ?
N4 Sn2 Br2 98.33(11) . . ?
N3 Sn2 Br2 88.24(11) . . ?
C25 N2 C13 128.3(4) . . ?
C25 N2 Sn1 92.1(3) . . ?
C13 N2 Sn1 138.1(3) . . ?
C3 C2 C1 118.3(5) . . ?
C3 C2 C10 119.5(5) . . ?
C1 C2 C10 122.2(4) . . ?
C38 N3 C51 132.1(4) . . ?
C38 N3 Sn2 94.1(3) . . ?
C51 N3 Sn2 131.0(3) . . ?
C4 C3 C2 121.8(5) . . ?
C4 C3 H3 119.1 . . ?
C2 C3 H3 119.1 . . ?
C38 N4 C39 124.2(4) . . ?
C38 N4 Sn2 94.4(3) . . ?
C39 N4 Sn2 140.3(3) . . ?
C3 C4 C5 119.5(5) . . ?
C3 C4 H4 120.3 . . ?
C5 C4 H4 120.3 . . ?
C4 C5 C6 121.1(5) . . ?
C4 C5 H5 119.5 . . ?
C6 C5 H5 119.5 . . ?
C5 C6 C1 118.5(5) . . ?
C5 C6 C7 119.3(5) . . ?
C1 C6 C7 122.1(4) . . ?
C6 C7 C9 113.2(4) . . ?
C6 C7 C8 109.2(4) . . ?
C9 C7 C8 110.8(4) . . ?
C6 C7 H7 107.9 . . ?
C9 C7 H7 107.9 . . ?
C8 C7 H7 107.9 . . ?
C7 C8 H8A 109.5 . . ?
C7 C8 H8B 109.5 . . ?
H8A C8 H8B 109.5 . . ?
C7 C8 H8C 109.5 . . ?
H8A C8 H8C 109.5 . . ?
H8B C8 H8C 109.5 . . ?
C7 C9 H9A 109.5 . . ?
C7 C9 H9B 109.5 . . ?
H9A C9 H9B 109.5 . . ?
C7 C9 H9C 109.5 . . ?
H9A C9 H9C 109.5 . . ?
H9B C9 H9C 109.5 . . ?
C2 C10 C12 109.8(4) . . ?
C2 C10 C11 113.7(4) . . ?
C12 C10 C11 109.3(5) . . ?
C2 C10 H10 108.0 . . ?
C12 C10 H10 108.0 . . ?
C11 C10 H10 108.0 . . ?
C10 C11 H11A 109.5 . . ?
C10 C11 H11B 109.5 . . ?
H11A C11 H11B 109.5 . . ?
C10 C11 H11C 109.5 . . ?
H11A C11 H11C 109.5 . . ?
H11B C11 H11C 109.5 . . ?
C10 C12 H12A 109.5 . . ?
C10 C12 H12B 109.5 . . ?
H12A C12 H12B 109.5 . . ?
C10 C12 H12C 109.5 . . ?
H12A C12 H12C 109.5 . . ?
H12B C12 H12C 109.5 . . ?
C18 C13 N2 121.5(4) . . ?
C18 C13 C14 120.0(4) . . ?
N2 C13 C14 117.9(4) . . ?
C15 C14 C13 118.9(5) . . ?
C15 C14 C22 119.9(4) . . ?
C13 C14 C22 120.8(4) . . ?
C16 C15 C14 121.7(5) . . ?
C16 C15 H15 119.2 . . ?
C14 C15 H15 119.2 . . ?
C15 C16 C17 119.2(5) . . ?
C15 C16 H16 120.4 . . ?
C17 C16 H16 120.4 . . ?
C16 C17 C18 121.9(5) . . ?
C16 C17 H17 119.1 . . ?
C18 C17 H17 119.1 . . ?
C17 C18 C13 118.1(5) . . ?
C17 C18 C19 116.6(5) . . ?
C13 C18 C19 124.9(5) . . ?
C18 C19 C20 111.8(5) . . ?
C18 C19 C21 110.6(4) . . ?
C20 C19 C21 110.5(5) . . ?
C18 C19 H19 107.9 . . ?
C20 C19 H19 107.9 . . ?
C21 C19 H19 107.9 . . ?
C19 C20 H20A 109.5 . . ?
C19 C20 H20B 109.5 . . ?
H20A C20 H20B 109.5 . . ?
C19 C20 H20C 109.5 . . ?
H20A C20 H20C 109.5 . . ?
H20B C20 H20C 109.5 . . ?
C19 C21 H21A 109.5 . . ?
C19 C21 H21B 109.5 . . ?
H21A C21 H21B 109.5 . . ?
C19 C21 H21C 109.5 . . ?
H21A C21 H21C 109.5 . . ?
H21B C21 H21C 109.5 . . ?
C14 C22 C24 113.6(4) . . ?
C14 C22 C23 109.3(4) . . ?
C24 C22 C23 110.4(4) . . ?
C14 C22 H22 107.8 . . ?
C24 C22 H22 107.8 . . ?
C23 C22 H22 107.8 . . ?
C22 C23 H23A 109.5 . . ?
C22 C23 H23B 109.5 . . ?
H23A C23 H23B 109.5 . . ?
C22 C23 H23C 109.5 . . ?
H23A C23 H23C 109.5 . . ?
H23B C23 H23C 109.5 . . ?
C22 C24 H24A 109.5 . . ?
C22 C24 H24B 109.5 . . ?
H24A C24 H24B 109.5 . . ?
C22 C24 H24C 109.5 . . ?
H24A C24 H24C 109.5 . . ?
H24B C24 H24C 109.5 . . ?
N2 C25 N1 112.3(4) . . ?
N2 C25 C26 128.3(4) . . ?
N1 C25 C26 119.4(4) . . ?
C31 C26 C27 115.8(4) . . ?
C31 C26 C25 128.3(4) . . ?
C27 C26 C25 115.4(4) . . ?
C28 C27 C26 123.0(5) . . ?
C28 C27 H27 118.5 . . ?
C26 C27 H27 118.5 . . ?
C29 C28 C27 120.3(5) . . ?
C29 C28 H28 119.8 . . ?
C27 C28 H28 119.8 . . ?
C28 C29 C30 118.3(5) . . ?
C28 C29 H29 120.8 . . ?
C30 C29 H29 120.8 . . ?
C29 C30 C31 121.1(5) . . ?
C29 C30 C33 132.8(4) . . ?
C31 C30 C33 106.1(4) . . ?
O1 C31 C26 127.8(4) . . ?
O1 C31 C30 110.7(4) . . ?
C26 C31 C30 121.4(4) . . ?
C37 C32 O1 127.8(4) . . ?
C37 C32 C33 121.9(4) . . ?
O1 C32 C33 110.2(4) . . ?
C34 C33 C32 120.7(5) . . ?
C34 C33 C30 132.5(4) . . ?
C32 C33 C30 106.9(4) . . ?
C35 C34 C33 118.7(5) . . ?
C35 C34 H34 120.7 . . ?
C33 C34 H34 120.7 . . ?
C34 C35 C36 120.1(5) . . ?
C34 C35 H35 120.0 . . ?
C36 C35 H35 120.0 . . ?
C35 C36 C37 123.1(5) . . ?
C35 C36 H36 118.4 . . ?
C37 C36 H36 118.4 . . ?
C32 C37 C36 115.6(4) . . ?
C32 C37 C38 128.2(4) . . ?
C36 C37 C38 116.0(4) . . ?
N3 C38 N4 111.9(4) . . ?
N3 C38 C37 128.3(4) . . ?
N4 C38 C37 119.7(4) . . ?
C40 C39 C44 121.2(4) . . ?
C40 C39 N4 121.5(4) . . ?
C44 C39 N4 117.3(5) . . ?
C39 C40 C41 118.1(5) . . ?
C39 C40 C48 123.3(4) . . ?
C41 C40 C48 118.4(5) . . ?
C42 C41 C40 120.7(5) . . ?
C42 C41 H41 119.6 . . ?
C40 C41 H41 119.6 . . ?
C43 C42 C41 120.1(5) . . ?
C43 C42 H42 119.9 . . ?
C41 C42 H42 119.9 . . ?
C42 C43 C44 121.0(5) . . ?
C42 C43 H43 119.5 . . ?
C44 C43 H43 119.5 . . ?
C43 C44 C39 118.7(5) . . ?
C43 C44 C45 120.4(5) . . ?
C39 C44 C45 120.8(4) . . ?
C47 C45 C44 113.7(5) . . ?
C47 C45 C46 109.0(5) . . ?
C44 C45 C46 109.4(4) . . ?
C47 C45 H45 108.2 . . ?
C44 C45 H45 108.2 . . ?
C46 C45 H45 108.2 . . ?
C45 C46 H46A 109.5 . . ?
C45 C46 H46B 109.5 . . ?
H46A C46 H46B 109.5 . . ?
C45 C46 H46C 109.5 . . ?
H46A C46 H46C 109.5 . . ?
H46B C46 H46C 109.5 . . ?
C45 C47 H47A 109.5 . . ?
C45 C47 H47B 109.5 . . ?
H47A C47 H47B 109.5 . . ?
C45 C47 H47C 109.5 . . ?
H47A C47 H47C 109.5 . . ?
H47B C47 H47C 109.5 . . ?
C40 C48 C49 113.6(4) . . ?
C40 C48 C50 107.9(4) . . ?
C49 C48 C50 110.9(5) . . ?
C40 C48 H48 108.1 . . ?
C49 C48 H48 108.1 . . ?
C50 C48 H48 108.1 . . ?
C48 C49 H49A 109.5 . . ?
C48 C49 H49B 109.5 . . ?
H49A C49 H49B 109.5 . . ?
C48 C49 H49C 109.5 . . ?
H49A C49 H49C 109.5 . . ?
H49B C49 H49C 109.5 . . ?
C48 C50 H50A 109.5 . . ?
C48 C50 H50B 109.5 . . ?
H50A C50 H50B 109.5 . . ?
C48 C50 H50C 109.5 . . ?
H50A C50 H50C 109.5 . . ?
H50B C50 H50C 109.5 . . ?
C52 C51 C56 119.6(4) . . ?
C52 C51 N3 123.3(4) . . ?
C56 C51 N3 116.5(4) . . ?
C53 C52 C51 118.3(4) . . ?
C53 C52 C60 115.9(4) . . ?
C51 C52 C60 125.8(4) . . ?
C54 C53 C52 121.8(5) . . ?
C54 C53 H53 119.1 . . ?
C52 C53 H53 119.1 . . ?
C55 C54 C53 119.3(5) . . ?
C55 C54 H54 120.3 . . ?
C53 C54 H54 120.3 . . ?
C54 C55 C56 121.8(5) . . ?
C54 C55 H55 119.1 . . ?
C56 C55 H55 119.1 . . ?
C55 C56 C51 119.0(5) . . ?
C55 C56 C57 118.6(4) . . ?
C51 C56 C57 122.2(4) . . ?
C56 C57 C58 111.7(4) . . ?
C56 C57 C59 109.8(5) . . ?
C58 C57 C59 110.3(4) . . ?
C56 C57 H57 108.4 . . ?
C58 C57 H57 108.4 . . ?
C59 C57 H57 108.4 . . ?
C57 C58 H58A 109.5 . . ?
C57 C58 H58B 109.5 . . ?
H58A C58 H58B 109.5 . . ?
C57 C58 H58C 109.5 . . ?
H58A C58 H58C 109.5 . . ?
H58B C58 H58C 109.5 . . ?
C57 C59 H59A 109.5 . . ?
C57 C59 H59B 109.5 . . ?
H59A C59 H59B 109.5 . . ?
C57 C59 H59C 109.5 . . ?
H59A C59 H59C 109.5 . . ?
H59B C59 H59C 109.5 . . ?
C52 C60 C62 112.8(4) . . ?
C52 C60 C61 109.6(4) . . ?
C62 C60 C61 110.6(4) . . ?
C52 C60 H60 107.9 . . ?
C62 C60 H60 107.9 . . ?
C61 C60 H60 107.9 . . ?
C60 C61 H61A 109.5 . . ?
C60 C61 H61B 109.5 . . ?
H61A C61 H61B 109.5 . . ?
C60 C61 H61C 109.5 . . ?
H61A C61 H61C 109.5 . . ?
H61B C61 H61C 109.5 . . ?
C60 C62 H62A 109.5 . . ?
C60 C62 H62B 109.5 . . ?
H62A C62 H62B 109.5 . . ?
C60 C62 H62C 109.5 . . ?
H62A C62 H62C 109.5 . . ?
H62B C62 H62C 109.5 . . ?
C64 C63 C68 119.1(10) . . ?
C64 C63 H63 120.4 . . ?
C68 C63 H63 120.4 . . ?
C65 C64 C63 124.1(9) . . ?
C65 C64 H64 117.9 . . ?
C63 C64 H64 117.9 . . ?
C64 C65 C66 117.4(10) . . ?
C64 C65 H65 121.3 . . ?
C66 C65 H65 121.3 . . ?
C65 C66 C67 118.6(11) . . ?
C65 C66 H66 120.7 . . ?
C67 C66 H66 120.7 . . ?
C68 C67 C66 123.3(11) . . ?
C68 C67 H67 118.3 . . ?
C66 C67 H67 118.3 . . ?
C63 C68 C67 117.3(10) . . ?
C63 C68 C69 115.6(10) . . ?
C67 C68 C69 127.1(11) . . ?
C68 C69 H69A 109.5 . . ?
C68 C69 H69B 109.5 . . ?
H69A C69 H69B 109.5 . . ?
C68 C69 H69C 109.5 . . ?
H69A C69 H69C 109.5 . . ?
H69B C69 H69C 109.5 . . ?
C75 C70 C71 119.6(8) . . ?
C75 C70 H70 120.2 . . ?
C71 C70 H70 120.2 . . ?
C72 C71 C70 121.2(8) . . ?
C72 C71 H71 119.4 . . ?
C70 C71 H71 119.4 . . ?
C71 C72 C73 120.8(8) . . ?
C71 C72 H72 119.6 . . ?
C73 C72 H72 119.6 . . ?
C74 C73 C72 120.2(8) . . ?
C74 C73 H73 119.9 . . ?
C72 C73 H73 119.9 . . ?
C73 C74 C75 119.2(7) . . ?
C73 C74 H74 120.4 . . ?
C75 C74 H74 120.4 . . ?
C70 C75 C74 119.0(8) . . ?
C70 C75 C76 122.7(11) . . ?
C74 C75 C76 118.3(10) . . ?
C75 C76 H76A 109.5 . . ?
C75 C76 H76B 109.5 . . ?
H76A C76 H76B 109.5 . . ?
C75 C76 H76C 109.5 . . ?
H76A C76 H76C 109.5 . . ?
H76B C76 H76C 109.5 . . ?
C78 C77 H77A 109.5 . . ?
C78 C77 H77B 109.5 . . ?
H77A C77 H77B 109.5 . . ?
C78 C77 H77C 109.5 . . ?
H77A C77 H77C 109.5 . . ?
H77B C77 H77C 109.5 . . ?
C79 C78 C77 113.3(6) . . ?
C79 C78 H78A 108.9 . . ?
C77 C78 H78A 108.9 . . ?
C79 C78 H78B 108.9 . . ?
C77 C78 H78B 108.9 . . ?
H78A C78 H78B 107.7 . . ?
C78 C79 C79 114.2(7) . 2_585 ?
C78 C79 H79A 108.7 . . ?
C79 C79 H79A 108.7 2_585 . ?
C78 C79 H79B 108.7 . . ?
C79 C79 H79B 108.7 2_585 . ?
H79A C79 H79B 107.6 . . ?
C81 C80 H80A 109.5 . . ?
C81 C80 H80B 109.5 . . ?
H80A C80 H80B 109.5 . . ?
C81 C80 H80C 109.5 . . ?
H80A C80 H80C 109.5 . . ?
H80B C80 H80C 109.5 . . ?
C86 C81 C82 118.5(14) . . ?
C86 C81 C80 122.6(16) . . ?
C82 C81 C80 118.7(12) . . ?
C84 C83 C82 122.0(14) . . ?
C84 C83 H83 119.0 . . ?
C82 C83 H83 119.0 . . ?
C86 C85 C84 117.7(13) . . ?
C86 C85 H85 121.2 . . ?
C84 C85 H85 121.2 . . ?
C85 C86 C81 121.5(17) . . ?
C85 C86 H86 119.2 . . ?
C81 C86 H86 119.2 . . ?

loop_
_geom_bond_atom_site_label_1
_geom_bond_atom_site_label_2
_geom_bond_distance
_geom_bond_site_symmetry_2
_geom_bond_publ_flag
Sn1 N1 2.219(4) . ?
Sn1 N2 2.271(4) . ?
Sn1 Br1 2.6184(6) . ?
O1 C31 1.388(6) . ?
O1 C32 1.404(5) . ?
N1 C25 1.340(6) . ?
N1 C1 1.431(6) . ?
C1 C6 1.398(7) . ?
C1 C2 1.407(7) . ?
C82 C83 1.352(19) . ?
C82 C81 1.411(18) . ?
C82 H82 0.9500 . ?
C84 C83 1.315(18) . ?
C84 C85 1.434(18) . ?
C84 H84 0.9500 . ?
Sn2 N4 2.232(4) . ?
Sn2 N3 2.245(4) . ?
Sn2 Br2 2.5879(7) . ?
N2 C25 1.334(6) . ?
N2 C13 1.416(6) . ?
C2 C3 1.390(7) . ?
C2 C10 1.513(7) . ?
N3 C38 1.329(6) . ?
N3 C51 1.426(6) . ?
C3 C4 1.372(8) . ?
C3 H3 0.9500 . ?
N4 C38 1.339(6) . ?
N4 C39 1.436(6) . ?
C4 C5 1.391(8) . ?
C4 H4 0.9500 . ?
C5 C6 1.396(7) . ?
C5 H5 0.9500 . ?
C6 C7 1.517(7) . ?
C7 C9 1.524(7) . ?
C7 C8 1.530(7) . ?
C7 H7 1.0000 . ?
C8 H8A 0.9800 . ?
C8 H8B 0.9800 . ?
C8 H8C 0.9800 . ?
C9 H9A 0.9800 . ?
C9 H9B 0.9800 . ?
C9 H9C 0.9800 . ?
C10 C12 1.523(8) . ?
C10 C11 1.544(7) . ?
C10 H10 1.0000 . ?
C11 H11A 0.9800 . ?
C11 H11B 0.9800 . ?
C11 H11C 0.9800 . ?
C12 H12A 0.9800 . ?
C12 H12B 0.9800 . ?
C12 H12C 0.9800 . ?
C13 C18 1.408(7) . ?
C13 C14 1.420(7) . ?
C14 C15 1.384(7) . ?
C14 C22 1.515(7) . ?
C15 C16 1.377(7) . ?
C15 H15 0.9500 . ?
C16 C17 1.384(8) . ?
C16 H16 0.9500 . ?
C17 C18 1.398(7) . ?
C17 H17 0.9500 . ?
C18 C19 1.514(7) . ?
C19 C20 1.517(7) . ?
C19 C21 1.535(8) . ?
C19 H19 1.0000 . ?
C20 H20A 0.9800 . ?
C20 H20B 0.9800 . ?
C20 H20C 0.9800 . ?
C21 H21A 0.9800 . ?
C21 H21B 0.9800 . ?
C21 H21C 0.9800 . ?
C22 C24 1.528(7) . ?
C22 C23 1.529(7) . ?
C22 H22 1.0000 . ?
C23 H23A 0.9800 . ?
C23 H23B 0.9800 . ?
C23 H23C 0.9800 . ?
C24 H24A 0.9800 . ?
C24 H24B 0.9800 . ?
C24 H24C 0.9800 . ?
C25 C26 1.495(6) . ?
C26 C31 1.392(7) . ?
C26 C27 1.402(7) . ?
C27 C28 1.398(7) . ?
C27 H27 0.9500 . ?
C28 C29 1.373(7) . ?
C28 H28 0.9500 . ?
C29 C30 1.390(7) . ?
C29 H29 0.9500 . ?
C30 C31 1.413(6) . ?
C30 C33 1.429(7) . ?
C32 C37 1.386(7) . ?
C32 C33 1.404(6) . ?
C33 C34 1.388(7) . ?
C34 C35 1.373(7) . ?
C34 H34 0.9500 . ?
C35 C36 1.390(7) . ?
C35 H35 0.9500 . ?
C36 C37 1.403(6) . ?
C36 H36 0.9500 . ?
C37 C38 1.497(6) . ?
C39 C40 1.393(7) . ?
C39 C44 1.405(7) . ?
C40 C41 1.410(7) . ?
C40 C48 1.513(7) . ?
C41 C42 1.386(8) . ?
C41 H41 0.9500 . ?
C42 C43 1.373(8) . ?
C42 H42 0.9500 . ?
C43 C44 1.392(7) . ?
C43 H43 0.9500 . ?
C44 C45 1.526(7) . ?
C45 C47 1.517(8) . ?
C45 C46 1.532(8) . ?
C45 H45 1.0000 . ?
C46 H46A 0.9800 . ?
C46 H46B 0.9800 . ?
C46 H46C 0.9800 . ?
C47 H47A 0.9800 . ?
C47 H47B 0.9800 . ?
C47 H47C 0.9800 . ?
C48 C49 1.532(7) . ?
C48 C50 1.540(7) . ?
C48 H48 1.0000 . ?
C49 H49A 0.9800 . ?
C49 H49B 0.9800 . ?
C49 H49C 0.9800 . ?
C50 H50A 0.9800 . ?
C50 H50B 0.9800 . ?
C50 H50C 0.9800 . ?
C51 C52 1.412(7) . ?
C51 C56 1.419(7) . ?
C52 C53 1.403(7) . ?
C52 C60 1.506(7) . ?
C53 C54 1.377(7) . ?
C53 H53 0.9500 . ?
C54 C55 1.372(7) . ?
C54 H54 0.9500 . ?
C55 C56 1.388(7) . ?
C55 H55 0.9500 . ?
C56 C57 1.518(7) . ?
C57 C58 1.519(8) . ?
C57 C59 1.532(7) . ?
C57 H57 1.0000 . ?
C58 H58A 0.9800 . ?
C58 H58B 0.9800 . ?
C58 H58C 0.9800 . ?
C59 H59A 0.9800 . ?
C59 H59B 0.9800 . ?
C59 H59C 0.9800 . ?
C60 C62 1.532(7) . ?
C60 C61 1.547(7) . ?
C60 H60 1.0000 . ?
C61 H61A 0.9800 . ?
C61 H61B 0.9800 . ?
C61 H61C 0.9800 . ?
C62 H62A 0.9800 . ?
C62 H62B 0.9800 . ?
C62 H62C 0.9800 . ?
C63 C64 1.369(7) . ?
C63 C68 1.376(7) . ?
C63 H63 0.9500 . ?
C64 C65 1.367(7) . ?
C64 H64 0.9500 . ?
C65 C66 1.383(7) . ?
C65 H65 0.9500 . ?
C66 C67 1.388(7) . ?
C66 H66 0.9500 . ?
C67 C68 1.380(7) . ?
C67 H67 0.9500 . ?
C68 C69 1.528(19) . ?
C69 H69A 0.9800 . ?
C69 H69B 0.9800 . ?
C69 H69C 0.9800 . ?
C70 C75 1.324(11) . ?
C70 C71 1.435(12) . ?
C70 H70 0.9500 . ?
C71 C72 1.300(11) . ?
C71 H71 0.9500 . ?
C72 C73 1.378(10) . ?
C72 H72 0.9500 . ?
C73 C74 1.364(11) . ?
C73 H73 0.9500 . ?
C74 C75 1.441(12) . ?
C74 H74 0.9500 . ?
C75 C76 1.492(12) . ?
C76 H76A 0.9800 . ?
C76 H76B 0.9800 . ?
C76 H76C 0.9800 . ?
C77 C78 1.531(9) . ?
C77 H77A 0.9800 . ?
C77 H77B 0.9800 . ?
C77 H77C 0.9800 . ?
C78 C79 1.510(9) . ?
C78 H78A 0.9900 . ?
C78 H78B 0.9900 . ?
C79 C79 1.528(12) 2_585 ?
C79 H79A 0.9900 . ?
C79 H79B 0.9900 . ?
C80 C81 1.523(18) . ?
C80 H80A 0.9800 . ?
C80 H80B 0.9800 . ?
C80 H80C 0.9800 . ?
C81 C86 1.374(18) . ?
C83 H83 0.9500 . ?
C85 C86 1.362(19) . ?
C85 H85 0.9500 . ?
C86 H86 0.9500 . ?
